data_2022833
loop_
_publ_author_name
'Carlson, Faith M.'
'Staples, Richard J.'
'Biros, Shannon M.'

_publ_section_title
;
 Crystal structure of a (carboxymethyl)triethylazanium
 bromide--2-(triethylazaniumyl)acetate (1/1) hydrogen-bonded dimer
;
_journal_coeditor_code WM5689
_journal_issue 9
_journal_name_full 'Acta Crystallographica Section E Crystallographic Communications'
_journal_paper_doi 10.1107/S2056989023006850
_journal_volume 79
_journal_year 2023
_chemical_formula_iupac 'C8 H18 N O2 +, Br -, C8 H17 N O2'
_chemical_formula_moiety 'C8 H18 N O2 +, Br -, C8 H17 N O2'
_chemical_formula_sum 'C16 H35 Br N2 O4'
_chemical_formula_weight 399.37
_chemical_name_systematic '(Carboxymethyl)triethylazanium bromide--2-(triethylazaniumyl)acetate (1/1)'
_space_group_crystal_system monoclinic
_space_group_IT_number 15
_space_group_name_Hall '-I 2ya'
_space_group_name_H-M_alt 'I 1 2/a 1'
_atom_sites_solution_hydrogens mixed
_audit_creation_method
;
Olex2 1.5
(compiled 2023.03.06 svn.rbb2c1857 for OlexSys, GUI svn.r6748)
;
_cell_angle_alpha 90
_cell_angle_beta 103.022(4)
_cell_angle_gamma 90
_cell_formula_units_Z 4
_cell_length_a 12.6692(4)
_cell_length_b 7.0967(3)
_cell_length_c 22.3413(9)
_cell_measurement_reflns_used 3269
_cell_measurement_temperature 100.00(10)
_cell_measurement_theta_max 79.3860
_cell_measurement_theta_min 6.5540
_cell_volume 1957.04(13)
_computing_cell_refinement
;
CrysAlisPro (Oxford Diffraction, 2006)
;
_computing_data_collection
;
CrysAlisPro (Oxford Diffraction, 2006)
;
_computing_data_reduction
;
CrysAlisPro (Oxford Diffraction, 2006)
;
_computing_molecular_graphics
;
CrystalMaker (Palmer, 2007)
;
_computing_publication_material
;
Olex2 (Dolomanov <i>et al.</i>, 2009; Bourhis <i>et al.</i>,
2015)
;
_computing_structure_refinement
;
SHELXL (Sheldrick, 2015b)
;
_computing_structure_solution
;
<i>SHELXT</i>  (Sheldrick, 2015a)
;
_diffrn_ambient_temperature 100.15
_diffrn_detector_area_resol_mean 10.0000
_diffrn_measured_fraction_theta_full 0.979
_diffrn_measured_fraction_theta_max 0.935
_diffrn_measurement_device 'four-circle diffractometer'
_diffrn_measurement_device_type 'XtaLAB Synergy, Dualflex, HyPix'
_diffrn_measurement_method '\w scans'
_diffrn_radiation_type CuK\a
_diffrn_radiation_wavelength 1.54184
_diffrn_reflns_av_R_equivalents 0.0516
_diffrn_reflns_av_unetI/netI 0.0539
_diffrn_reflns_limit_h_max 16
_diffrn_reflns_limit_h_min -11
_diffrn_reflns_limit_k_max 8
_diffrn_reflns_limit_k_min -8
_diffrn_reflns_limit_l_max 25
_diffrn_reflns_limit_l_min -28
_diffrn_reflns_number 6198
_diffrn_reflns_theta_full 67.684
_diffrn_reflns_theta_max 79.956
_diffrn_reflns_theta_min 4.062
_exptl_absorpt_coefficient_mu 3.030
_exptl_absorpt_correction_T_max 1.000
_exptl_absorpt_correction_T_min 0.568
_exptl_absorpt_correction_type gaussian
_exptl_absorpt_process_details
;
(CrysAlisPro; Oxford Diffraction, 2006)
;
_exptl_crystal_colour colourless
_exptl_crystal_density_diffrn 1.355
_exptl_crystal_description plate
_exptl_crystal_F_000 848
_exptl_crystal_size_max 0.423
_exptl_crystal_size_mid 0.133
_exptl_crystal_size_min 0.023
_refine_diff_density_max 0.894
_refine_diff_density_min -0.418
_refine_ls_extinction_method none
_refine_ls_goodness_of_fit_ref 1.075
_refine_ls_hydrogen_treatment mixed
_refine_ls_matrix_type full
_refine_ls_number_parameters 109
_refine_ls_number_reflns 1998
_refine_ls_number_restraints 0
_refine_ls_restrained_S_all 1.075
_refine_ls_R_factor_all 0.0447
_refine_ls_R_factor_gt 0.0396
_refine_ls_shift/su_max 0.000
_refine_ls_shift/su_mean 0.000
_refine_ls_structure_factor_coef Fsqd
_refine_ls_weighting_details 'w=1/[\s^2^(Fo^2^)+(0.0638P)^2^+1.4873P] where P=(Fo^2^+2Fc^2^)/3'
_refine_ls_weighting_scheme calc
_refine_ls_wR_factor_gt 0.1042
_refine_ls_wR_factor_ref 0.1086
_reflns_number_gt 1785
_reflns_number_total 1998
_reflns_threshold_expression 'I > 2\s(I)'
_cod_data_source_file wm5689sup1.cif
_cod_data_source_block I
_cod_database_code 2022833
_shelx_space_group_comment
;
The symmetry employed for this shelxl refinement is uniquely defined
by the following loop, which should always be used as a source of
symmetry information in preference to the above space-group names.
They are only intended as comments.
;
_shelx_estimated_absorpt_t_min 0.361
_shelx_estimated_absorpt_t_max 0.934

loop_
_space_group_symop_operation_xyz
'x, y, z'
'-x+1/2, y, -z'
'x+1/2, y+1/2, z+1/2'
'-x+1, y+1/2, -z+1/2'
'-x, -y, -z'
'x-1/2, -y, z'
'-x+1/2, -y+1/2, -z+1/2'
'x, -y+1/2, z+1/2'

loop_
_atom_site_type_symbol
_atom_site_label
_atom_site_fract_x
_atom_site_fract_y
_atom_site_fract_z
_atom_site_U_iso_or_equiv
_atom_site_adp_type
_atom_site_calc_flag
_atom_site_occupancy
_atom_site_disorder_assembly
_atom_site_disorder_group
Br Br1 0.250000 0.39582(5) 0.500000 0.01824(16) Uani d 1 . .
O O1 0.70415(15) 0.3474(3) 0.28191(9) 0.0250(4) Uani d 1 . .
H H1 0.734798 0.280169 0.252098 0.07(3) Uiso d 0.5 A -1
O O2 0.57904(15) 0.1209(3) 0.27312(9) 0.0235(4) Uani d 1 B -1
N N1 0.49061(15) 0.3014(3) 0.36825(9) 0.0146(4) Uani d 1 B -1
C C1 0.61984(19) 0.2698(4) 0.29428(11) 0.0181(5) Uani d 1 B -1
C C2 0.57456(19) 0.3923(3) 0.33887(12) 0.0155(5) Uani d 1 B -1
H H2A 0.635817 0.434190 0.372016 0.019 Uiso calc 1 B -1
H H2B 0.542009 0.506334 0.316589 0.019 Uiso calc 1 B -1
C C3 0.5279(2) 0.1112(3) 0.39641(12) 0.0187(5) Uani d 1 B -1
H H3A 0.522278 0.017911 0.362887 0.022 Uiso calc 1 B -1
H H3B 0.477980 0.070888 0.422252 0.022 Uiso calc 1 B -1
C C4 0.6431(2) 0.1076(4) 0.43539(14) 0.0242(6) Uani d 1 B -1
H H4A 0.694224 0.132344 0.409276 0.036 Uiso calc 1 B -1
H H4B 0.658203 -0.016535 0.454658 0.036 Uiso calc 1 B -1
H H4C 0.651144 0.204548 0.467320 0.036 Uiso calc 1 B -1
C C5 0.47364(19) 0.4306(4) 0.41955(11) 0.0168(5) Uani d 1 B -1
H H5A 0.419692 0.371758 0.439611 0.020 Uiso calc 1 B -1
H H5B 0.542724 0.439647 0.450705 0.020 Uiso calc 1 B -1
C C6 0.4358(2) 0.6278(4) 0.39983(14) 0.0255(6) Uani d 1 B -1
H H6A 0.369669 0.621107 0.367223 0.038 Uiso calc 1 B -1
H H6B 0.492434 0.693461 0.384459 0.038 Uiso calc 1 B -1
H H6C 0.420881 0.696650 0.435042 0.038 Uiso calc 1 B -1
C C7 0.38591(18) 0.2757(4) 0.31950(11) 0.0170(5) Uani d 1 B -1
H H7A 0.360683 0.400804 0.302461 0.020 Uiso calc 1 B -1
H H7B 0.401558 0.198822 0.285550 0.020 Uiso calc 1 B -1
C C8 0.2954(2) 0.1824(4) 0.34289(13) 0.0242(6) Uani d 1 B -1
H H8A 0.228952 0.182944 0.310402 0.036 Uiso calc 1 B -1
H H8B 0.283092 0.251692 0.378634 0.036 Uiso calc 1 B -1
H H8C 0.315681 0.052079 0.354755 0.036 Uiso calc 1 B -1

loop_
_atom_site_aniso_label
_atom_site_aniso_U_11
_atom_site_aniso_U_22
_atom_site_aniso_U_33
_atom_site_aniso_U_12
_atom_site_aniso_U_13
_atom_site_aniso_U_23
Br1 0.0155(2) 0.0211(2) 0.0191(2) 0.000 0.00614(14) 0.000
O1 0.0209(9) 0.0313(10) 0.0264(10) -0.0062(8) 0.0132(8) -0.0083(8)
O2 0.0214(9) 0.0270(10) 0.0242(10) -0.0037(7) 0.0091(8) -0.0089(7)
N1 0.0128(8) 0.0161(10) 0.0154(10) -0.0009(7) 0.0043(8) 0.0001(8)
C1 0.0161(10) 0.0229(13) 0.0149(12) 0.0010(9) 0.0029(9) -0.0013(9)
C2 0.0138(10) 0.0171(12) 0.0162(12) -0.0029(8) 0.0050(9) -0.0002(9)
C3 0.0212(12) 0.0158(12) 0.0186(12) 0.0001(8) 0.0035(10) 0.0024(9)
C4 0.0213(12) 0.0252(14) 0.0233(14) 0.0057(10) -0.0010(10) 0.0019(10)
C5 0.0151(10) 0.0214(12) 0.0140(11) 0.0015(9) 0.0033(9) -0.0002(9)
C6 0.0315(14) 0.0214(14) 0.0255(15) 0.0075(10) 0.0107(12) 0.0003(10)
C7 0.0136(9) 0.0218(12) 0.0145(11) -0.0025(9) 0.0008(9) -0.0003(9)
C8 0.0159(11) 0.0331(15) 0.0231(13) -0.0068(10) 0.0032(10) -0.0005(11)

loop_
_atom_type_symbol
_atom_type_description
_atom_type_scat_dispersion_real
_atom_type_scat_dispersion_imag
_atom_type_scat_source
C C 0.0181 0.0091 'International Tables Vol C Tables 4.2.6.8 and 6.1.1.4'
H H 0.0000 0.0000 'International Tables Vol C Tables 4.2.6.8 and 6.1.1.4'
Br Br -0.6763 1.2805 'International Tables Vol C Tables 4.2.6.8 and 6.1.1.4'
N N 0.0311 0.0180 'International Tables Vol C Tables 4.2.6.8 and 6.1.1.4'
O O 0.0492 0.0322 'International Tables Vol C Tables 4.2.6.8 and 6.1.1.4'

loop_
_exptl_crystal_face_index_h
_exptl_crystal_face_index_k
_exptl_crystal_face_index_l
_exptl_crystal_face_perp_dist
8 -1 -5 0.0605
-8 0 5 0.0549
0 -5 -2 0.1838
0 5 2 0.2345
0 0 -1 0.0116
0 0 1 0.0116
8 1 -2 0.0946
-7 2 5 0.0978
-6 -3 1 0.1373
7 -2 -5 0.1014

loop_
_geom_angle_atom_site_label_1
_geom_angle_atom_site_label_2
_geom_angle_atom_site_label_3
_geom_angle_site_symmetry_1
_geom_angle_site_symmetry_3
_geom_angle
_geom_angle_publ_flag
C1 O1 H1 . . 114.7 ?
C2 N1 C3 . . 112.00(18) ?
C2 N1 C5 . . 107.61(18) ?
C2 N1 C7 . . 108.91(18) ?
C3 N1 C5 . . 107.89(19) ?
C3 N1 C7 . . 109.20(19) ?
C5 N1 C7 . . 111.24(17) ?
O1 C1 C2 . . 110.4(2) ?
O2 C1 O1 . . 125.8(2) ?
O2 C1 C2 . . 123.7(2) ?
N1 C2 C1 . . 116.35(19) ?
N1 C2 H2A . . 108.2 ?
N1 C2 H2B . . 108.2 ?
C1 C2 H2A . . 108.2 ?
C1 C2 H2B . . 108.2 ?
H2A C2 H2B . . 107.4 ?
N1 C3 H3A . . 108.5 ?
N1 C3 H3B . . 108.5 ?
N1 C3 C4 . . 114.9(2) ?
H3A C3 H3B . . 107.5 ?
C4 C3 H3A . . 108.5 ?
C4 C3 H3B . . 108.5 ?
C3 C4 H4A . . 109.5 ?
C3 C4 H4B . . 109.5 ?
C3 C4 H4C . . 109.5 ?
H4A C4 H4B . . 109.5 ?
H4A C4 H4C . . 109.5 ?
H4B C4 H4C . . 109.5 ?
N1 C5 H5A . . 108.4 ?
N1 C5 H5B . . 108.4 ?
H5A C5 H5B . . 107.5 ?
C6 C5 N1 . . 115.3(2) ?
C6 C5 H5A . . 108.4 ?
C6 C5 H5B . . 108.4 ?
C5 C6 H6A . . 109.5 ?
C5 C6 H6B . . 109.5 ?
C5 C6 H6C . . 109.5 ?
H6A C6 H6B . . 109.5 ?
H6A C6 H6C . . 109.5 ?
H6B C6 H6C . . 109.5 ?
N1 C7 H7A . . 108.7 ?
N1 C7 H7B . . 108.7 ?
H7A C7 H7B . . 107.6 ?
C8 C7 N1 . . 114.2(2) ?
C8 C7 H7A . . 108.7 ?
C8 C7 H7B . . 108.7 ?
C7 C8 H8A . . 109.5 ?
C7 C8 H8B . . 109.5 ?
C7 C8 H8C . . 109.5 ?
H8A C8 H8B . . 109.5 ?
H8A C8 H8C . . 109.5 ?
H8B C8 H8C . . 109.5 ?

loop_
_geom_bond_atom_site_label_1
_geom_bond_atom_site_label_2
_geom_bond_site_symmetry_2
_geom_bond_distance
_geom_bond_publ_flag
O1 H1 . 0.9686 ?
O1 C1 . 1.286(3) ?
O2 C1 . 1.224(3) ?
N1 C2 . 1.514(3) ?
N1 C3 . 1.519(3) ?
N1 C5 . 1.520(3) ?
N1 C7 . 1.526(3) ?
C1 C2 . 1.528(3) ?
C2 H2A . 0.9900 ?
C2 H2B . 0.9900 ?
C3 H3A . 0.9900 ?
C3 H3B . 0.9900 ?
C3 C4 . 1.522(4) ?
C4 H4A . 0.9800 ?
C4 H4B . 0.9800 ?
C4 H4C . 0.9800 ?
C5 H5A . 0.9900 ?
C5 H5B . 0.9900 ?
C5 C6 . 1.512(4) ?
C6 H6A . 0.9800 ?
C6 H6B . 0.9800 ?
C6 H6C . 0.9800 ?
C7 H7A . 0.9900 ?
C7 H7B . 0.9900 ?
C7 C8 . 1.515(3) ?
C8 H8A . 0.9800 ?
C8 H8B . 0.9800 ?
C8 H8C . 0.9800 ?

loop_
_geom_hbond_atom_site_label_D
_geom_hbond_atom_site_label_H
_geom_hbond_atom_site_label_A
_geom_hbond_site_symmetry_A
_geom_hbond_distance_DH
_geom_hbond_distance_HA
_geom_hbond_distance_DA
_geom_hbond_angle_DHA
_geom_hbond_publ_flag
O1 H1 O1 7_655 0.97 1.50 2.457(4) 167 yes
C3 H3A O2 . 0.99 2.39 2.969(3) 116 yes
C7 H7B O2 . 0.99 2.39 3.068(3) 125 yes

loop_
_geom_torsion_atom_site_label_1
_geom_torsion_atom_site_label_2
_geom_torsion_atom_site_label_3
_geom_torsion_atom_site_label_4
_geom_torsion_site_symmetry_1
_geom_torsion_site_symmetry_2
_geom_torsion_site_symmetry_3
_geom_torsion_site_symmetry_4
_geom_torsion
_geom_torsion_publ_flag
O1 C1 C2 N1 . . . . -167.3(2) ?
O2 C1 C2 N1 . . . . 13.8(4) ?
C2 N1 C3 C4 . . . . 46.5(3) ?
C2 N1 C5 C6 . . . . 59.1(3) ?
C2 N1 C7 C8 . . . . 179.0(2) ?
C3 N1 C2 C1 . . . . 50.4(3) ?
C3 N1 C5 C6 . . . . -179.9(2) ?
C3 N1 C7 C8 . . . . 56.4(3) ?
C5 N1 C2 C1 . . . . 168.8(2) ?
C5 N1 C3 C4 . . . . -71.8(3) ?
C5 N1 C7 C8 . . . . -62.6(3) ?
C7 N1 C2 C1 . . . . -70.5(3) ?
C7 N1 C3 C4 . . . . 167.2(2) ?
C7 N1 C5 C6 . . . . -60.1(3) ?

_cod_database_fobs_code 2022833
